data_4319265
loop_
_publ_author_name
'Sami Mukhopadhyay'
'Uday Mukhopadhyay'
'Thomas C. W. Mak'
'Debashis Ray'

_publ_section_title
;
 Bis(3,5-dimethylpyrazole-1-carbodithioato) Nickel(II) and Its
 Transformation to a Dinuclear Complex: Crystal Structure of
 [Ni2(\m-3,5-Me2Pz)2(L1)2] (L1= 3,5-dimethylpyrazole-1-carbodithioate)
;
_journal_name_full 'Inorganic Chemistry'
_journal_page_first 1057
_journal_page_last 1059
_journal_paper_doi 10.1021/ic000138i
_journal_volume 40
_journal_year 2001
_chemical_formula_sum 'C22 H28 N8 Ni2 S4'
_chemical_formula_weight 650.18
_chemical_name_systematic
; 
 ? 
;
_space_group_IT_number 14
_symmetry_cell_setting monoclinic
_symmetry_space_group_name_Hall '-P 2yn'
_symmetry_space_group_name_H-M 'P 1 21/n 1'
_atom_sites_solution_hydrogens geom
_atom_sites_solution_primary direct
_atom_sites_solution_secondary difmap
_audit_creation_method SHELXL
_cell_angle_alpha 90.00
_cell_angle_beta 94.81(3)
_cell_angle_gamma 90.00
_cell_formula_units_Z 4
_cell_length_a 8.748(2)
_cell_length_b 13.575(3)
_cell_length_c 23.378(5)
_cell_measurement_reflns_used BIOTEX
_cell_measurement_temperature 293(2)
_cell_measurement_theta_max BIOTEX
_cell_measurement_theta_min BIOTEX
_cell_volume 2766.5(11)
_computing_cell_refinement BIOTEX
_computing_data_collection BIOTEX
_computing_data_reduction BIOTEX
_computing_molecular_graphics 'Siemens SHELXTL'
_computing_publication_material 'Siemens SHELXTL'
_computing_structure_refinement 'SHELXL-93 (Sheldrick, 1993)'
_computing_structure_solution 'SHELXS-86 (Sheldrick, 1990)'
_diffrn_ambient_temperature 293(2)
_diffrn_measurement_device 'RIGAKU RAXIS-IIC'
_diffrn_measurement_method 'Imaging Plate'
_diffrn_radiation_monochromator graphite
_diffrn_radiation_source 'rotation anod 50kV 90mA'
_diffrn_radiation_type MoK\a
_diffrn_radiation_wavelength 0.71073
_diffrn_reflns_av_R_equivalents 0.0000
_diffrn_reflns_av_sigmaI/netI 0.1600
_diffrn_reflns_limit_h_max 11
_diffrn_reflns_limit_h_min -11
_diffrn_reflns_limit_k_max 17
_diffrn_reflns_limit_k_min 0
_diffrn_reflns_limit_l_max 29
_diffrn_reflns_limit_l_min 0
_diffrn_reflns_number 5064
_diffrn_reflns_theta_max 27.23
_diffrn_reflns_theta_min 2.30
_exptl_absorpt_coefficient_mu 1.691
_exptl_absorpt_correction_T_max 1.000
_exptl_absorpt_correction_T_min 0.552
_exptl_absorpt_correction_type semi-empirical
_exptl_crystal_density_diffrn 1.561
_exptl_crystal_description prism
_exptl_crystal_F_000 1344
_exptl_crystal_size_max 0.22
_exptl_crystal_size_mid 0.14
_exptl_crystal_size_min 0.12
_refine_diff_density_max 0.635
_refine_diff_density_min -0.621
_refine_diff_density_rms 0.118
_refine_ls_extinction_coef 0.0000(5)
_refine_ls_extinction_expression Fc^*^=kFc[1+0.001xFc^2^\l^3^/sin(2\q)]^-1/4^
_refine_ls_extinction_method SHELXL
_refine_ls_goodness_of_fit_all 1.450
_refine_ls_goodness_of_fit_obs 1.543
_refine_ls_matrix_type full
_refine_ls_number_parameters 326
_refine_ls_number_reflns 1558
_refine_ls_number_restraints 0
_refine_ls_restrained_S_all 1.448
_refine_ls_restrained_S_obs 1.543
_refine_ls_R_factor_all 0.1699
_refine_ls_R_factor_obs 0.0843
_refine_ls_shift/esd_max -0.032
_refine_ls_shift/esd_mean 0.008
_refine_ls_structure_factor_coef Fsqd
_refine_ls_weighting_details 'w=1/[\s^2^(Fo^2^)+(0.1000P)^2^+0.0000P] where P=(Fo^2^+2Fc^2^)/3'
_refine_ls_weighting_scheme calc
_refine_ls_wR_factor_all 0.3274
_refine_ls_wR_factor_obs 0.2010
_reflns_number_observed 2336
_reflns_number_total 5064
_reflns_observed_criterion >2sigma(I)
_cod_data_source_file ic000138i.cif
_cod_data_source_block drpzdt
_cod_depositor_comments
;
The following automatic conversions were performed:

'_symmetry_cell_setting' value 'Monoclinic' changed to 'monoclinic'
according to the built-in table from CIF Core dictionary named
'cif_core.dic' version 2.4.1 from 2010-06-29.

Automatic conversion script
Id: cif_fix_values 1646 2011-03-28 12:23:43Z adriana 

The following automatic conversions were performed:

'_refine_ls_weighting_scheme' value 'calc
w=1/[\s^2^(Fo^2^)+(0.1000P)^2^+0.0000P] where P=(Fo^2^+2Fc^2^)/3' was
changed to 'calc'. New tag '_refine_ls_weighting_details' was
created. The value of the new tag was set to
'w=1/[\s^2^(Fo^2^)+(0.1000P)^2^+0.0000P] where P=(Fo^2^+2Fc^2^)/3'.

Automatic conversion script
Id: cif_fix_values 3143 2015-03-26 13:38:13Z robertas 
;
_cod_database_code 4319265

loop_
_symmetry_equiv_pos_as_xyz
'x, y, z'
'-x+1/2, y+1/2, -z+1/2'
'-x, -y, -z'
'x-1/2, -y-1/2, z-1/2'

loop_
_atom_site_aniso_label
_atom_site_aniso_U_11
_atom_site_aniso_U_22
_atom_site_aniso_U_33
_atom_site_aniso_U_23
_atom_site_aniso_U_13
_atom_site_aniso_U_12
Ni1 0.0475(4) 0.0932(5) 0.0742(4) 0.0003(3) 0.0227(3) -0.0027(4)
Ni2 0.0522(4) 0.0934(5) 0.0744(4) 0.0000(3) 0.0232(3) -0.0002(4)
S1 0.0549(9) 0.1264(12) 0.0883(8) 0.0066(9) 0.0210(7) -0.0040(11)
S2 0.0854(11) 0.1297(13) 0.0840(9) 0.0041(9) 0.0034(8) 0.0123(11)
S3 0.0581(8) 0.1006(11) 0.1030(9) -0.0088(8) 0.0286(7) -0.0071(10)
S4 0.0925(12) 0.1032(12) 0.1335(11) -0.0196(10) 0.0218(10) -0.0105(12)
N1 0.052(2) 0.098(3) 0.075(2) 0.008(2) 0.030(2) -0.007(3)
N2 0.074(3) 0.047(2) 0.084(2) 0.008(2) 0.041(2) 0.013(2)
N3 0.048(2) 0.091(3) 0.067(2) -0.001(2) 0.028(2) 0.005(3)
N4 0.069(3) 0.083(3) 0.071(2) -0.004(2) 0.026(2) -0.021(3)
N5 0.046(2) 0.085(3) 0.074(2) 0.011(2) 0.030(2) 0.005(2)
N6 0.054(2) 0.081(3) 0.086(2) 0.015(2) 0.015(2) 0.002(3)
N7 0.056(2) 0.105(3) 0.064(2) 0.001(2) 0.015(2) 0.018(3)
N8 0.065(3) 0.098(3) 0.056(2) -0.001(2) 0.003(2) 0.008(3)
C1 0.062(3) 0.091(4) 0.072(3) -0.003(3) 0.037(2) 0.003(3)
C2 0.056(3) 0.116(4) 0.100(3) 0.005(3) 0.045(3) 0.001(4)
C3 0.081(4) 0.101(4) 0.097(3) 0.025(3) 0.050(3) 0.004(4)
C4 0.059(3) 0.124(5) 0.075(3) -0.011(3) 0.026(3) 0.017(4)
C5 0.044(3) 0.136(5) 0.125(4) 0.006(4) 0.018(3) -0.026(4)
C6 0.117(5) 0.131(5) 0.128(4) 0.036(4) 0.062(3) 0.006(5)
C7 0.075(4) 0.088(4) 0.088(3) 0.017(3) 0.014(3) 0.011(4)
C8 0.075(4) 0.074(4) 0.090(3) 0.010(3) 0.023(3) 0.017(3)
C9 0.098(4) 0.069(4) 0.096(3) 0.013(3) 0.040(3) 0.019(4)
C10 0.064(3) 0.111(4) 0.051(3) 0.020(3) 0.023(2) 0.024(3)
C11 0.053(4) 0.192(7) 0.135(4) -0.012(5) 0.016(3) 0.047(5)
C12 0.122(4) 0.089(5) 0.162(5) 0.016(4) 0.076(4) 0.016(5)
C13 0.035(3) 0.100(4) 0.106(3) -0.007(3) 0.022(3) -0.010(4)
C14 0.047(3) 0.135(5) 0.102(3) 0.030(3) 0.035(3) -0.012(4)
C15 0.066(3) 0.092(4) 0.071(3) 0.017(3) 0.029(3) -0.013(4)
C16 0.080(4) 0.108(4) 0.108(4) -0.005(3) 0.028(3) 0.007(4)
C17 0.111(4) 0.140(5) 0.101(4) 0.011(4) 0.022(3) -0.056(5)
C18 0.066(4) 0.140(5) 0.060(3) 0.001(3) -0.010(3) -0.028(4)
C19 0.051(3) 0.066(3) 0.086(3) -0.007(3) 0.008(3) 0.027(3)
C20 0.055(3) 0.110(4) 0.080(3) -0.017(3) 0.025(3) -0.019(4)
C21 0.086(5) 0.118(5) 0.118(4) 0.001(3) -0.001(4) 0.017(4)
C22 0.106(4) 0.107(5) 0.105(4) 0.015(3) 0.053(3) 0.012(4)

loop_
_atom_site_label
_atom_site_type_symbol
_atom_site_fract_x
_atom_site_fract_y
_atom_site_fract_z
_atom_site_U_iso_or_equiv
_atom_site_thermal_displace_type
_atom_site_occupancy
_atom_site_calc_flag
_atom_site_refinement_flags
_atom_site_disorder_group
Ni1 Ni 0.58145(7) 0.45402(5) 0.25161(2) 0.0706(2) Uani 1 d . .
Ni2 Ni 0.64766(7) 0.52461(5) 0.37566(2) 0.0723(2) Uani 1 d . .
S1 S 0.38459(14) 0.50031(12) 0.19796(6) 0.0890(5) Uani 1 d . .
S2 S 0.3633(2) 0.56664(13) 0.07778(6) 0.0999(6) Uani 1 d . .
S3 S 0.8371(2) 0.61901(12) 0.39689(5) 0.0860(5) Uani 1 d . .
S4 S 0.8496(2) 0.82330(13) 0.43563(7) 0.1090(6) Uani 1 d . .
N1 N 0.7009(4) 0.5184(3) 0.19871(14) 0.0733(14) Uani 1 d . .
N2 N 0.6238(4) 0.5457(2) 0.14511(14) 0.0666(13) Uani 1 d . .
N3 N 0.5231(4) 0.6321(3) 0.39191(13) 0.0676(13) Uani 1 d . .
N4 N 0.5892(5) 0.7195(3) 0.41113(14) 0.0735(14) Uani 1 d . .
N5 N 0.4550(4) 0.3997(3) 0.30481(13) 0.0671(13) Uani 1 d . .
N6 N 0.4912(4) 0.4272(3) 0.36131(15) 0.0732(14) Uani 1 d . .
N7 N 0.7468(4) 0.3960(3) 0.29785(13) 0.0744(14) Uani 1 d . .
N8 N 0.7831(4) 0.4293(3) 0.35194(14) 0.0730(14) Uani 1 d . .
C1 C 0.8428(5) 0.5464(4) 0.1977(2) 0.073(2) Uani 1 d . .
C2 C 0.8656(5) 0.5892(4) 0.1451(2) 0.089(2) Uani 1 d . .
H2A H 0.9590(5) 0.6186(4) 0.1345(2) 0.080 Uiso 1 d R .
C3 C 0.7340(6) 0.5877(4) 0.1126(2) 0.091(2) Uani 1 d . .
C4 C 0.4635(5) 0.5388(4) 0.1366(2) 0.085(2) Uani 1 d . .
C5 C 0.9626(5) 0.5323(5) 0.2450(2) 0.101(2) Uani 1 d . .
H5A H 0.9208(5) 0.4988(5) 0.2763(2) 0.080 Uiso 1 d R .
H5B H 1.0447(5) 0.4940(5) 0.2317(2) 0.080 Uiso 1 d R .
H5C H 1.0010(5) 0.5956(5) 0.2577(2) 0.080 Uiso 1 d R .
C6 C 0.6954(6) 0.6230(5) 0.0523(2) 0.122(3) Uani 1 d . .
H6A H 0.7867(6) 0.6498(5) 0.0383(2) 0.080 Uiso 1 d R .
H6B H 0.6593(6) 0.5690(5) 0.0284(2) 0.080 Uiso 1 d R .
H6C H 0.6178(6) 0.6731(5) 0.0516(2) 0.080 Uiso 1 d R .
C7 C 0.3713(6) 0.6517(4) 0.3883(2) 0.083(2) Uani 1 d . .
C8 C 0.3418(6) 0.7482(4) 0.4058(2) 0.079(2) Uani 1 d . .
H8A H 0.2423(6) 0.7772(4) 0.4078(2) 0.080 Uiso 1 d R .
C9 C 0.4814(7) 0.7918(4) 0.4203(2) 0.086(2) Uani 1 d . .
C10 C 0.7509(6) 0.7247(4) 0.4150(2) 0.074(2) Uani 1 d . .
C11 C 0.2500(6) 0.5812(5) 0.3674(2) 0.126(3) Uani 1 d . .
H11A H 0.2993(6) 0.5222(5) 0.3557(2) 0.080 Uiso 1 d R .
H11B H 0.1901(6) 0.5665(5) 0.3989(2) 0.080 Uiso 1 d R .
H11C H 0.1842(6) 0.6064(5) 0.3359(2) 0.080 Uiso 1 d R .
C12 C 0.5080(7) 0.8889(4) 0.4416(2) 0.121(2) Uani 1 d . .
H12A H 0.6167(7) 0.8984(4) 0.4485(2) 0.080 Uiso 1 d R .
H12B H 0.4667(7) 0.9372(4) 0.4145(2) 0.080 Uiso 1 d R .
H12C H 0.4607(7) 0.8961(4) 0.4769(2) 0.080 Uiso 1 d R .
C13 C 0.3622(5) 0.3246(4) 0.3053(2) 0.080(2) Uani 1 d . .
C14 C 0.3414(5) 0.2967(5) 0.3605(2) 0.093(2) Uani 1 d . .
H14A H 0.2836(5) 0.2418(5) 0.3730(2) 0.080 Uiso 1 d R .
C15 C 0.4234(6) 0.3665(4) 0.3946(2) 0.075(2) Uani 1 d . .
C16 C 0.2968(6) 0.2739(4) 0.2488(2) 0.097(2) Uani 1 d . .
H16A H 0.3310(6) 0.3085(4) 0.2164(2) 0.080 Uiso 1 d R .
H16B H 0.3314(6) 0.2068(4) 0.2482(2) 0.080 Uiso 1 d R .
H16C H 0.1867(6) 0.2752(4) 0.2469(2) 0.080 Uiso 1 d R .
C17 C 0.4443(7) 0.3765(5) 0.4571(2) 0.117(2) Uani 1 d . .
H17A H 0.5060(7) 0.4335(5) 0.4667(2) 0.080 Uiso 1 d R .
H17B H 0.3466(7) 0.3834(5) 0.4726(2) 0.080 Uiso 1 d R .
H17C H 0.4953(7) 0.3188(5) 0.4730(2) 0.080 Uiso 1 d R .
C18 C 0.8916(6) 0.3734(5) 0.3761(2) 0.090(2) Uani 1 d . .
C19 C 0.9367(5) 0.3038(4) 0.3385(2) 0.068(2) Uani 1 d . .
H19A H 1.0170(5) 0.2556(4) 0.3441(2) 0.080 Uiso 1 d R .
C20 C 0.8398(6) 0.3180(4) 0.2900(2) 0.081(2) Uani 1 d . .
C21 C 0.9541(6) 0.3817(5) 0.4388(2) 0.108(3) Uani 1 d . .
H21A H 0.9034(6) 0.4352(5) 0.4563(2) 0.080 Uiso 1 d R .
H21B H 0.9408(6) 0.3223(5) 0.4600(2) 0.080 Uiso 1 d R .
H21C H 1.0616(6) 0.3962(5) 0.4388(2) 0.080 Uiso 1 d R .
C22 C 0.8326(7) 0.2679(4) 0.2329(2) 0.104(2) Uani 1 d . .
H22A H 0.7510(7) 0.2954(4) 0.2078(2) 0.080 Uiso 1 d R .
H22B H 0.9284(7) 0.2769(4) 0.2163(2) 0.080 Uiso 1 d R .
H22C H 0.8145(7) 0.1989(4) 0.2380(2) 0.080 Uiso 1 d R .

loop_
_atom_type_symbol
_atom_type_description
_atom_type_scat_dispersion_real
_atom_type_scat_dispersion_imag
_atom_type_scat_source
C C 0.0033 0.0016 'International Tables Vol C Tables 4.2.6.8 and 6.1.1.4'
H H 0.0000 0.0000 'International Tables Vol C Tables 4.2.6.8 and 6.1.1.4'
N N 0.0061 0.0033 'International Tables Vol C Tables 4.2.6.8 and 6.1.1.4'
S S 0.1246 0.1234 'International Tables Vol C Tables 4.2.6.8 and 6.1.1.4'
Ni Ni 0.3393 1.1124 'International Tables Vol C Tables 4.2.6.8 and 6.1.1.4'

loop_
_geom_angle_atom_site_label_1
_geom_angle_atom_site_label_2
_geom_angle_atom_site_label_3
_geom_angle
_geom_angle_site_symmetry_1
_geom_angle_site_symmetry_3
_geom_angle_publ_flag
N5 Ni1 N1 175.5(2) . . ?
N5 Ni1 N7 85.6(2) . . ?
N1 Ni1 N7 97.3(2) . . ?
N5 Ni1 S1 90.78(11) . . ?
N1 Ni1 S1 86.73(11) . . ?
N7 Ni1 S1 172.59(14) . . ?
N8 Ni2 N3 171.9(2) . . ?
N8 Ni2 N6 86.1(2) . . ?
N3 Ni2 N6 98.8(2) . . ?
N8 Ni2 S3 89.14(13) . . ?
N3 Ni2 S3 86.49(12) . . ?
N6 Ni2 S3 173.04(12) . . ?
C4 S1 Ni1 102.6(2) . . ?
C10 S3 Ni2 102.4(2) . . ?
C1 N1 N2 107.0(3) . . ?
C1 N1 Ni1 136.4(3) . . ?
N2 N1 Ni1 116.6(3) . . ?
C3 N2 C4 132.6(4) . . ?
C3 N2 N1 106.7(3) . . ?
C4 N2 N1 120.2(3) . . ?
C7 N3 N4 103.5(4) . . ?
C7 N3 Ni2 136.5(3) . . ?
N4 N3 Ni2 120.0(3) . . ?
N3 N4 C9 112.8(4) . . ?
N3 N4 C10 117.0(4) . . ?
C9 N4 C10 130.1(4) . . ?
C13 N5 N6 107.2(4) . . ?
C13 N5 Ni1 135.5(3) . . ?
N6 N5 Ni1 115.2(3) . . ?
C15 N6 N5 108.6(4) . . ?
C15 N6 Ni2 133.2(3) . . ?
N5 N6 Ni2 117.2(3) . . ?
C20 N7 N8 106.9(3) . . ?
C20 N7 Ni1 133.0(3) . . ?
N8 N7 Ni1 120.0(3) . . ?
C18 N8 N7 108.3(4) . . ?
C18 N8 Ni2 136.9(3) . . ?
N7 N8 Ni2 113.7(3) . . ?
N1 C1 C2 110.2(4) . . ?
N1 C1 C5 124.8(4) . . ?
C2 C1 C5 125.0(4) . . ?
C3 C2 C1 108.6(4) . . ?
C2 C3 N2 107.5(4) . . ?
C2 C3 C6 130.5(5) . . ?
N2 C3 C6 122.0(4) . . ?
N2 C4 S2 124.8(4) . . ?
N2 C4 S1 111.5(3) . . ?
S2 C4 S1 123.6(3) . . ?
N3 C7 C8 111.8(5) . . ?
N3 C7 C11 124.5(5) . . ?
C8 C7 C11 123.7(5) . . ?
C9 C8 C7 107.0(5) . . ?
C8 C9 N4 104.9(4) . . ?
C8 C9 C12 127.0(5) . . ?
N4 C9 C12 128.0(5) . . ?
N4 C10 S4 123.9(4) . . ?
N4 C10 S3 114.1(4) . . ?
S4 C10 S3 122.0(3) . . ?
N5 C13 C14 110.9(4) . . ?
N5 C13 C16 121.6(4) . . ?
C14 C13 C16 127.5(5) . . ?
C13 C14 C15 104.3(5) . . ?
N6 C15 C14 108.9(4) . . ?
N6 C15 C17 120.7(5) . . ?
C14 C15 C17 130.3(5) . . ?
N8 C18 C19 111.2(4) . . ?
N8 C18 C21 124.1(5) . . ?
C19 C18 C21 124.6(5) . . ?
C18 C19 C20 104.0(4) . . ?
N7 C20 C19 109.5(4) . . ?
N7 C20 C22 119.7(4) . . ?
C19 C20 C22 130.6(5) . . ?

loop_
_geom_bond_atom_site_label_1
_geom_bond_atom_site_label_2
_geom_bond_distance
_geom_bond_site_symmetry_2
_geom_bond_publ_flag
Ni1 N5 1.883(4) . ?
Ni1 N1 1.898(4) . ?
Ni1 N7 1.902(4) . ?
Ni1 S1 2.138(2) . ?
Ni2 N8 1.870(4) . ?
Ni2 N3 1.879(4) . ?
Ni2 N6 1.912(4) . ?
Ni2 S3 2.121(2) . ?
S1 C4 1.724(5) . ?
S2 C4 1.612(5) . ?
S3 C10 1.690(5) . ?
S4 C10 1.644(6) . ?
N1 C1 1.300(6) . ?
N1 N2 1.421(5) . ?
N2 C3 1.398(6) . ?
N2 C4 1.403(6) . ?
N3 C7 1.350(6) . ?
N3 N4 1.379(5) . ?
N4 C9 1.390(7) . ?
N4 C10 1.412(6) . ?
N5 C13 1.304(6) . ?
N5 N6 1.383(5) . ?
N6 C15 1.309(6) . ?
N7 C20 1.356(7) . ?
N7 N8 1.356(5) . ?
N8 C18 1.306(6) . ?
C1 C2 1.391(7) . ?
C1 C5 1.470(6) . ?
C2 C3 1.325(7) . ?
C3 C6 1.501(7) . ?
C7 C8 1.402(7) . ?
C7 C11 1.482(8) . ?
C8 C9 1.374(8) . ?
C9 C12 1.421(7) . ?
C13 C14 1.372(7) . ?
C13 C16 1.557(7) . ?
C14 C15 1.397(7) . ?
C15 C17 1.464(6) . ?
C18 C19 1.370(7) . ?
C18 C21 1.526(6) . ?
C19 C20 1.372(6) . ?
C20 C22 1.495(7) . ?
